data_7049858
loop_
_publ_author_name
'Alexandru, Maria-Gabriela'
'Visinescu, Diana'
'Braun-Cula, Beatrice'
'Shova, Sergiu'
'Lloret, Francesc'
'Julve, Miguel'

_publ_section_title
;
 In situ generation of Ph<sub>3</sub>PO in cyanido-bridged heterometallic
 {Fe<sup>III</sup>Ln<sup>III</sup>}<sub>2</sub> molecular squares (Ln =
 Eu, Sm).
;
_journal_issue 22
_journal_name_full 'Dalton transactions (Cambridge, England : 2003)'
_journal_page_first 7532
_journal_page_last 7536
_journal_paper_doi 10.1039/c9dt01445d
_journal_volume 48
_journal_year 2019
_chemical_formula_moiety 'C76 H62 B2 Fe2 N28 O14 P2 Sm2, 2(C2 H3 N)'
_chemical_formula_sum 'C80 H68 B2 Fe2 N30 O14 P2 Sm2'
_chemical_formula_weight 2169.60
_space_group_crystal_system triclinic
_space_group_IT_number 2
_space_group_name_Hall '-P 1'
_space_group_name_H-M_alt 'P -1'
_symmetry_space_group_name_Hall '-P 1'
_symmetry_space_group_name_H-M 'P -1'
_atom_sites_solution_hydrogens geom
_audit_creation_method SHELXL-2013
_audit_update_record
;
2019-04-04 deposited with the CCDC.    2019-04-25 downloaded from the CCDC.
;
_cell_angle_alpha 85.834(2)
_cell_angle_beta 83.227(3)
_cell_angle_gamma 71.398(2)
_cell_formula_units_Z 1
_cell_length_a 9.3796(6)
_cell_length_b 14.6171(9)
_cell_length_c 17.0712(12)
_cell_measurement_reflns_used 9518
_cell_measurement_temperature 100(2)
_cell_measurement_theta_max 25.08
_cell_measurement_theta_min 2.31
_cell_volume 2201.2(3)
_computing_cell_refinement 'Bruker SAINT'
_computing_data_collection 'Bruker APEX2'
_computing_data_reduction 'Bruker SAINT'
_computing_structure_refinement 'SHELXL-2013 (Sheldrick, 2013)'
_computing_structure_solution 'SHELXS-2013 (Sheldrick 2013)'
_diffrn_ambient_temperature 100(2)
_diffrn_measured_fraction_theta_full 0.978
_diffrn_measured_fraction_theta_max 0.997
_diffrn_measurement_device_type 'Bruker D8 VENTURE'
_diffrn_measurement_method '\f and \w scans'
_diffrn_radiation_type MoK\a
_diffrn_radiation_wavelength 0.71073
_diffrn_reflns_av_R_equivalents 0.0281
_diffrn_reflns_av_unetI/netI 0.0133
_diffrn_reflns_Laue_measured_fraction_full 0.978
_diffrn_reflns_Laue_measured_fraction_max 0.997
_diffrn_reflns_limit_h_max 11
_diffrn_reflns_limit_h_min -11
_diffrn_reflns_limit_k_max 17
_diffrn_reflns_limit_k_min -17
_diffrn_reflns_limit_l_max 20
_diffrn_reflns_limit_l_min -20
_diffrn_reflns_number 73389
_diffrn_reflns_point_group_measured_fraction_full 0.978
_diffrn_reflns_point_group_measured_fraction_max 0.997
_diffrn_reflns_theta_full 25.242
_diffrn_reflns_theta_max 25.078
_diffrn_reflns_theta_min 2.311
_exptl_absorpt_coefficient_mu 1.754
_exptl_absorpt_correction_T_max 0.7452
_exptl_absorpt_correction_T_min 0.6591
_exptl_absorpt_correction_type multi-scan
_exptl_absorpt_process_details SADABS
_exptl_crystal_colour red
_exptl_crystal_density_diffrn 1.637
_exptl_crystal_description plate
_exptl_crystal_F_000 1086
_exptl_crystal_size_max 0.250
_exptl_crystal_size_mid 0.150
_exptl_crystal_size_min 0.090
_refine_diff_density_max 0.841
_refine_diff_density_min -0.644
_refine_diff_density_rms 0.075
_refine_ls_extinction_method none
_refine_ls_goodness_of_fit_ref 1.157
_refine_ls_hydrogen_treatment constr
_refine_ls_matrix_type full
_refine_ls_number_parameters 596
_refine_ls_number_reflns 7801
_refine_ls_number_restraints 0
_refine_ls_restrained_S_all 1.157
_refine_ls_R_factor_all 0.0219
_refine_ls_R_factor_gt 0.0213
_refine_ls_shift/su_max 0.002
_refine_ls_shift/su_mean 0.000
_refine_ls_structure_factor_coef Fsqd
_refine_ls_weighting_details 'w=1/[\s^2^(Fo^2^)+(0.0163P)^2^+4.6753P] where P=(Fo^2^+2Fc^2^)/3'
_refine_ls_weighting_scheme calc
_refine_ls_wR_factor_gt 0.0539
_refine_ls_wR_factor_ref 0.0542
_reflns_Friedel_coverage 0.000
_reflns_number_gt 7639
_reflns_number_total 7801
_reflns_threshold_expression 'I > 2\s(I)'
_cod_data_source_file c9dt01445d2.cif
_cod_data_source_block FeSmP
_cod_depositor_comments 'Adding full bibliography for 7049857--7049858.cif.'
_cod_database_code 7049858
_shelx_space_group_comment
;
The symmetry employed for this shelxl refinement is uniquely defined
by the following loop, which should always be used as a source of
symmetry information in preference to the above space-group names.
They are only intended as comments.
;
_shelx_estimated_absorpt_t_min 0.668
_shelx_estimated_absorpt_t_max 0.858
_shelxl_version_number 2013-4

loop_
_space_group_symop_operation_xyz
'x, y, z'
'-x, -y, -z'

loop_
_atom_site_label
_atom_site_type_symbol
_atom_site_fract_x
_atom_site_fract_y
_atom_site_fract_z
_atom_site_U_iso_or_equiv
_atom_site_adp_type
_atom_site_occupancy
_atom_site_site_symmetry_order
_atom_site_calc_flag
_atom_site_refinement_flags_posn
_atom_site_refinement_flags_adp
Sm1 Sm 0.55356(2) 0.56119(2) 0.25989(2) 0.00691(4) Uani 1 1 d . .
Fe1 Fe 0.43726(4) 0.27300(2) 0.45886(2) 0.00746(7) Uani 1 1 d . .
P1 P 0.41325(7) 0.81646(4) 0.17488(4) 0.00908(12) Uani 1 1 d . .
O1 O 0.46183(19) 0.72559(12) 0.22562(10) 0.0130(4) Uani 1 1 d . .
O2 O 0.6629(2) 0.56224(14) 0.11883(11) 0.0176(4) Uani 1 1 d . .
O3 O 0.7809(2) 0.61602(13) 0.19641(11) 0.0186(4) Uani 1 1 d . .
O4 O 0.8559(3) 0.6069(2) 0.07019(14) 0.0453(7) Uani 1 1 d . .
O5 O 0.63644(19) 0.39074(12) 0.20960(10) 0.0139(4) Uani 1 1 d . .
O6 O 0.8002(2) 0.43380(12) 0.26452(11) 0.0151(4) Uani 1 1 d . .
O7 O 0.8508(2) 0.28383(13) 0.23401(12) 0.0198(4) Uani 1 1 d . .
N1 N 0.7683(2) 0.59606(17) 0.12720(14) 0.0189(5) Uani 1 1 d . .
N2 N 0.7641(2) 0.36706(15) 0.23567(12) 0.0129(4) Uani 1 1 d . .
N3 N 0.5169(2) 0.44372(15) 0.36992(12) 0.0133(4) Uani 1 1 d . .
N4 N 0.4670(2) 0.20597(14) 0.35817(12) 0.0109(4) Uani 1 1 d . .
N5 N 0.3660(2) 0.16143(15) 0.34314(12) 0.0131(4) Uani 1 1 d . .
N6 N 0.2857(2) 0.12716(15) 0.48223(13) 0.0121(4) Uani 1 1 d . .
N7 N 0.3834(2) 0.16294(14) 0.51332(12) 0.0100(4) Uani 1 1 d . .
N8 N 0.2252(2) 0.33456(15) 0.43813(12) 0.0112(4) Uani 1 1 d . .
N9 N 0.7760(3) 0.17333(16) 0.47708(14) 0.0175(5) Uani 1 1 d . .
N10 N 0.6031(2) 0.63131(15) 0.38136(12) 0.0124(4) Uani 1 1 d . .
N11 N 0.3637(2) 0.54729(15) 0.17402(12) 0.0122(4) Uani 1 1 d . .
N12 N 0.1336(3) 0.58633(18) 0.13618(14) 0.0214(5) Uani 1 1 d . .
N13 N 0.2709(2) 0.62204(14) 0.32019(12) 0.0101(4) Uani 1 1 d . .
N N 0.1481(2) 0.27948(15) 0.41206(12) 0.0127(4) Uani 1 1 d . .
C1 C 0.3526(3) 0.79791(17) 0.08316(15) 0.0124(5) Uani 1 1 d . .
C2 C 0.4586(3) 0.76287(19) 0.01831(15) 0.0166(5) Uani 1 1 d . .
H2 H 0.5631 0.7524 0.0214 0.020 Uiso 1 1 calc R U
C3 C 0.4091(3) 0.74364(19) -0.05035(16) 0.0211(6) Uani 1 1 d . .
H3 H 0.4804 0.7194 -0.0942 0.025 Uiso 1 1 calc R U
C4 C 0.2576(4) 0.7593(2) -0.05567(17) 0.0237(6) Uani 1 1 d . .
H4 H 0.2250 0.7475 -0.1035 0.028 Uiso 1 1 calc R U
C5 C 0.1525(3) 0.7923(2) 0.00856(18) 0.0257(6) Uani 1 1 d . .
H5 H 0.0483 0.8020 0.0051 0.031 Uiso 1 1 calc R U
C6 C 0.2001(3) 0.8109(2) 0.07783(16) 0.0183(6) Uani 1 1 d . .
H6 H 0.1283 0.8326 0.1220 0.022 Uiso 1 1 calc R U
C7 C 0.5660(3) 0.86753(17) 0.15421(15) 0.0111(5) Uani 1 1 d . .
C8 C 0.6724(3) 0.84880(18) 0.20871(15) 0.0152(5) Uani 1 1 d . .
H8 H 0.6655 0.8080 0.2540 0.018 Uiso 1 1 calc R U
C9 C 0.7884(3) 0.88973(19) 0.19690(17) 0.0188(6) Uani 1 1 d . .
H9 H 0.8601 0.8776 0.2344 0.023 Uiso 1 1 calc R U
C10 C 0.7994(3) 0.94817(19) 0.13053(16) 0.0173(5) Uani 1 1 d . .
H10 H 0.8797 0.9753 0.1222 0.021 Uiso 1 1 calc R U
C11 C 0.6948(3) 0.9673(2) 0.07647(17) 0.0222(6) Uani 1 1 d . .
H11 H 0.7029 1.0078 0.0311 0.027 Uiso 1 1 calc R U
C12 C 0.5772(3) 0.9276(2) 0.08817(17) 0.0219(6) Uani 1 1 d . .
H12 H 0.5045 0.9414 0.0511 0.026 Uiso 1 1 calc R U
C13 C 0.2556(3) 0.90357(17) 0.22636(15) 0.0113(5) Uani 1 1 d . .
C14 C 0.2135(3) 0.88328(19) 0.30496(16) 0.0156(5) Uani 1 1 d . .
H14 H 0.2703 0.8256 0.3308 0.019 Uiso 1 1 calc R U
C15 C 0.0885(3) 0.9472(2) 0.34587(17) 0.0208(6) Uani 1 1 d . .
H15 H 0.0597 0.9332 0.3995 0.025 Uiso 1 1 calc R U
C16 C 0.0061(3) 1.0314(2) 0.30811(17) 0.0197(6) Uani 1 1 d . .
H16 H -0.0803 1.0745 0.3357 0.024 Uiso 1 1 calc R U
C17 C 0.0493(3) 1.05280(19) 0.23028(17) 0.0190(6) Uani 1 1 d . .
H17 H -0.0067 1.1111 0.2050 0.023 Uiso 1 1 calc R U
C18 C 0.1739(3) 0.98977(18) 0.18900(16) 0.0149(5) Uani 1 1 d . .
H18 H 0.2036 1.0049 0.1358 0.018 Uiso 1 1 calc R U
C19 C 0.4894(3) 0.38016(18) 0.40575(14) 0.0114(5) Uani 1 1 d . .
C20 C 0.4086(3) 0.12047(19) 0.27253(16) 0.0191(6) Uani 1 1 d . .
H20 H 0.3573 0.0849 0.2487 0.023 Uiso 1 1 calc R U
C21 C 0.5391(3) 0.13879(19) 0.24057(16) 0.0205(6) Uani 1 1 d . .
H21 H 0.5948 0.1190 0.1912 0.025 Uiso 1 1 calc R U
C22 C 0.5721(3) 0.19240(18) 0.29607(15) 0.0150(5) Uani 1 1 d . .
H22 H 0.6564 0.2158 0.2907 0.018 Uiso 1 1 calc R U
C23 C 0.4248(3) 0.10974(18) 0.57886(15) 0.0129(5) Uani 1 1 d . .
H23 H 0.4930 0.1187 0.6123 0.016 Uiso 1 1 calc R U
C24 C 0.3526(3) 0.03908(18) 0.59066(16) 0.0167(5) Uani 1 1 d . .
H24 H 0.3610 -0.0081 0.6327 0.020 Uiso 1 1 calc R U
C25 C 0.2667(3) 0.05261(18) 0.52821(16) 0.0155(5) Uani 1 1 d . .
H25 H 0.2041 0.0153 0.5191 0.019 Uiso 1 1 calc R U
C26 C 0.1363(3) 0.42676(18) 0.43291(15) 0.0143(5) Uani 1 1 d . .
H26 H 0.1615 0.4808 0.4475 0.017 Uiso 1 1 calc R U
C27 C 0.0031(3) 0.43186(19) 0.40327(16) 0.0187(6) Uani 1 1 d . .
H27 H -0.0789 0.4882 0.3937 0.022 Uiso 1 1 calc R U
C28 C 0.0148(3) 0.3376(2) 0.39064(16) 0.0183(6) Uani 1 1 d . .
H28 H -0.0593 0.3170 0.3701 0.022 Uiso 1 1 calc R U
C29 C 0.6488(3) 0.21206(17) 0.47226(14) 0.0118(5) Uani 1 1 d . .
C30 C 0.5892(3) 0.66479(17) 0.44207(14) 0.0101(5) Uani 1 1 d . .
C31 C 0.2180(3) 0.58846(17) 0.19480(15) 0.0120(5) Uani 1 1 d . .
C32 C 0.2348(4) 0.5401(2) 0.07378(18) 0.0281(7) Uani 1 1 d . .
H32 H 0.2105 0.5275 0.0240 0.034 Uiso 1 1 calc R U
C33 C 0.3771(3) 0.5165(2) 0.09883(15) 0.0180(6) Uani 1 1 d . .
H33 H 0.4692 0.4842 0.0688 0.022 Uiso 1 1 calc R U
C34 C 0.1622(3) 0.62878(17) 0.27250(15) 0.0117(5) Uani 1 1 d . .
C35 C 0.2253(3) 0.65878(19) 0.39164(16) 0.0178(6) Uani 1 1 d . .
H35 H 0.3002 0.6520 0.4264 0.021 Uiso 1 1 calc R U
C36 C 0.0779(3) 0.7056(2) 0.41823(18) 0.0229(6) Uani 1 1 d . .
H36 H 0.0523 0.7338 0.4685 0.028 Uiso 1 1 calc R U
C37 C -0.0311(3) 0.7104(2) 0.37027(18) 0.0253(6) Uani 1 1 d . .
H37 H -0.1347 0.7408 0.3872 0.030 Uiso 1 1 calc R U
C38 C 0.0108(3) 0.67078(19) 0.29700(16) 0.0166(5) Uani 1 1 d . .
H38 H -0.0640 0.6723 0.2635 0.020 Uiso 1 1 calc R U
B1 B 0.2269(3) 0.1705(2) 0.40308(18) 0.0146(6) Uani 1 1 d . .
H1 H 0.1580 0.1379 0.3854 0.018 Uiso 1 1 calc R U
N14 N 0.1989(4) 0.1958(3) 0.0887(2) 0.0560(9) Uani 1 1 d . .
C39 C 0.1876(4) 0.2571(3) 0.1289(2) 0.0390(9) Uani 1 1 d . .
C40 C 0.1772(4) 0.3334(3) 0.1827(3) 0.0477(10) Uani 1 1 d . .
H40A H 0.0749 0.3555 0.2099 0.072 Uiso 1 1 calc R U
H40B H 0.1994 0.3877 0.1524 0.072 Uiso 1 1 calc R U
H40C H 0.2505 0.3079 0.2216 0.072 Uiso 1 1 calc R U

loop_
_atom_site_aniso_label
_atom_site_aniso_U_11
_atom_site_aniso_U_22
_atom_site_aniso_U_33
_atom_site_aniso_U_23
_atom_site_aniso_U_13
_atom_site_aniso_U_12
Sm1 0.00714(7) 0.00551(7) 0.00823(7) -0.00046(4) -0.00248(4) -0.00156(5)
Fe1 0.00980(17) 0.00581(16) 0.00714(16) -0.00070(12) -0.00112(13) -0.00276(13)
P1 0.0086(3) 0.0069(3) 0.0108(3) 0.0015(2) -0.0010(2) -0.0015(2)
O1 0.0132(9) 0.0090(8) 0.0141(9) 0.0033(7) -0.0007(7) -0.0008(7)
O2 0.0134(9) 0.0245(10) 0.0180(10) -0.0017(8) -0.0007(7) -0.0103(8)
O3 0.0143(9) 0.0182(10) 0.0260(11) 0.0017(8) -0.0087(8) -0.0073(8)
O4 0.0307(13) 0.087(2) 0.0288(13) 0.0166(13) -0.0019(10) -0.0382(14)
O5 0.0122(9) 0.0130(9) 0.0164(9) -0.0026(7) -0.0053(7) -0.0019(7)
O6 0.0128(9) 0.0093(8) 0.0237(10) -0.0029(7) -0.0067(7) -0.0016(7)
O7 0.0163(10) 0.0081(9) 0.0305(11) -0.0035(8) -0.0043(8) 0.0036(8)
N1 0.0101(11) 0.0266(13) 0.0207(12) 0.0070(10) -0.0040(9) -0.0077(10)
N2 0.0133(11) 0.0108(11) 0.0130(10) -0.0014(8) -0.0004(8) -0.0018(9)
N3 0.0159(11) 0.0091(10) 0.0146(11) -0.0003(8) 0.0002(9) -0.0040(9)
N4 0.0147(11) 0.0073(10) 0.0115(10) -0.0005(8) -0.0022(8) -0.0043(8)
N5 0.0165(11) 0.0096(10) 0.0136(11) -0.0032(8) -0.0058(9) -0.0028(9)
N6 0.0121(10) 0.0082(10) 0.0174(11) -0.0024(8) -0.0025(8) -0.0046(8)
N7 0.0107(10) 0.0083(10) 0.0116(10) -0.0019(8) -0.0012(8) -0.0036(8)
N8 0.0131(10) 0.0103(10) 0.0111(10) -0.0015(8) -0.0022(8) -0.0044(8)
N9 0.0156(12) 0.0147(11) 0.0221(12) -0.0040(9) -0.0024(9) -0.0038(9)
N10 0.0153(11) 0.0111(10) 0.0114(11) -0.0004(8) -0.0024(8) -0.0046(9)
N11 0.0117(10) 0.0136(10) 0.0120(10) -0.0021(8) -0.0022(8) -0.0043(9)
N12 0.0227(13) 0.0278(13) 0.0187(12) -0.0028(10) -0.0061(10) -0.0128(11)
N13 0.0089(10) 0.0093(10) 0.0126(10) 0.0012(8) -0.0007(8) -0.0039(8)
N 0.0132(11) 0.0131(11) 0.0139(11) -0.0016(8) -0.0061(8) -0.0054(9)
C1 0.0169(13) 0.0070(11) 0.0124(12) 0.0009(9) -0.0026(10) -0.0025(10)
C2 0.0162(13) 0.0150(13) 0.0151(13) 0.0024(10) 0.0011(10) -0.0016(11)
C3 0.0288(16) 0.0151(13) 0.0143(13) -0.0017(10) 0.0027(11) -0.0013(12)
C4 0.0332(17) 0.0188(14) 0.0204(14) -0.0053(11) -0.0084(12) -0.0068(13)
C5 0.0222(15) 0.0268(16) 0.0302(16) -0.0095(13) -0.0083(12) -0.0069(13)
C6 0.0146(13) 0.0198(14) 0.0211(14) -0.0070(11) -0.0007(11) -0.0051(11)
C7 0.0088(11) 0.0099(12) 0.0142(12) -0.0009(9) -0.0003(9) -0.0025(9)
C8 0.0178(13) 0.0134(12) 0.0137(13) -0.0002(10) -0.0040(10) -0.0033(10)
C9 0.0166(13) 0.0167(13) 0.0249(15) -0.0003(11) -0.0096(11) -0.0052(11)
C10 0.0120(12) 0.0154(13) 0.0253(14) -0.0047(11) 0.0011(11) -0.0055(10)
C11 0.0233(15) 0.0269(15) 0.0202(14) 0.0079(12) -0.0035(11) -0.0146(13)
C12 0.0215(14) 0.0266(15) 0.0226(15) 0.0110(12) -0.0107(12) -0.0138(12)
C13 0.0100(12) 0.0096(12) 0.0160(13) -0.0028(9) -0.0032(10) -0.0042(10)
C14 0.0141(13) 0.0131(12) 0.0189(13) 0.0003(10) -0.0014(10) -0.0037(10)
C15 0.0176(14) 0.0240(15) 0.0223(14) -0.0074(11) 0.0035(11) -0.0089(12)
C16 0.0099(12) 0.0195(14) 0.0306(16) -0.0139(12) -0.0003(11) -0.0036(11)
C17 0.0146(13) 0.0109(12) 0.0303(15) -0.0062(11) -0.0097(11) 0.0013(10)
C18 0.0158(13) 0.0113(12) 0.0180(13) -0.0027(10) -0.0054(10) -0.0032(10)
C19 0.0124(12) 0.0113(12) 0.0096(12) -0.0045(10) -0.0014(9) -0.0015(10)
C20 0.0287(15) 0.0123(13) 0.0148(13) -0.0053(10) -0.0092(11) -0.0009(11)
C21 0.0319(16) 0.0125(13) 0.0104(12) -0.0029(10) -0.0001(11) 0.0021(12)
C22 0.0207(14) 0.0083(12) 0.0121(12) 0.0010(9) 0.0032(10) -0.0009(10)
C23 0.0122(12) 0.0116(12) 0.0122(12) 0.0008(10) 0.0000(10) -0.0005(10)
C24 0.0171(13) 0.0103(12) 0.0202(14) 0.0041(10) 0.0027(10) -0.0034(10)
C25 0.0137(13) 0.0078(12) 0.0244(14) -0.0018(10) 0.0036(10) -0.0044(10)
C26 0.0171(13) 0.0099(12) 0.0138(12) -0.0017(10) -0.0001(10) -0.0015(10)
C27 0.0162(13) 0.0139(13) 0.0221(14) 0.0006(11) -0.0077(11) 0.0023(11)
C28 0.0147(13) 0.0182(13) 0.0215(14) -0.0003(11) -0.0094(11) -0.0019(11)
C29 0.0171(14) 0.0102(12) 0.0096(12) -0.0025(9) 0.0007(10) -0.0067(10)
C30 0.0103(12) 0.0080(11) 0.0130(13) 0.0021(9) -0.0019(9) -0.0044(9)
C31 0.0120(12) 0.0102(12) 0.0157(13) 0.0007(9) -0.0047(10) -0.0051(10)
C32 0.0404(19) 0.0297(16) 0.0223(15) -0.0004(12) -0.0093(13) -0.0201(14)
C33 0.0222(14) 0.0245(14) 0.0124(13) -0.0047(11) 0.0000(10) -0.0142(12)
C34 0.0114(12) 0.0095(12) 0.0158(13) 0.0006(9) -0.0024(10) -0.0054(10)
C35 0.0248(15) 0.0135(13) 0.0156(13) 0.0005(10) -0.0011(11) -0.0074(11)
C36 0.0217(15) 0.0217(15) 0.0249(15) -0.0016(12) 0.0046(12) -0.0085(12)
C37 0.0233(15) 0.0235(15) 0.0313(16) -0.0064(12) 0.0054(12) -0.0122(13)
C38 0.0097(12) 0.0167(13) 0.0248(14) -0.0049(11) -0.0018(10) -0.0052(10)
B1 0.0147(14) 0.0117(14) 0.0193(15) -0.0033(11) -0.0063(12) -0.0044(11)
N14 0.064(2) 0.070(3) 0.0395(19) 0.0040(18) -0.0007(17) -0.031(2)
C39 0.0319(19) 0.038(2) 0.041(2) 0.0175(17) 0.0051(15) -0.0101(16)
C40 0.034(2) 0.0279(18) 0.074(3) 0.0039(18) 0.0142(19) -0.0086(16)

loop_
_atom_type_symbol
_atom_type_description
_atom_type_scat_dispersion_real
_atom_type_scat_dispersion_imag
_atom_type_scat_source
C C 0.0033 0.0016 'International Tables Vol C Tables 4.2.6.8 and 6.1.1.4'
H H 0.0000 0.0000 'International Tables Vol C Tables 4.2.6.8 and 6.1.1.4'
B B 0.0013 0.0007 'International Tables Vol C Tables 4.2.6.8 and 6.1.1.4'
Fe Fe 0.3463 0.8444 'International Tables Vol C Tables 4.2.6.8 and 6.1.1.4'
N N 0.0061 0.0033 'International Tables Vol C Tables 4.2.6.8 and 6.1.1.4'
O O 0.0106 0.0060 'International Tables Vol C Tables 4.2.6.8 and 6.1.1.4'
P P 0.1023 0.0942 'International Tables Vol C Tables 4.2.6.8 and 6.1.1.4'
Sm Sm -0.1638 3.4418 'International Tables Vol C Tables 4.2.6.8 and 6.1.1.4'

loop_
_geom_angle_atom_site_label_1
_geom_angle_atom_site_label_2
_geom_angle_atom_site_label_3
_geom_angle
_geom_angle_site_symmetry_1
_geom_angle_site_symmetry_3
O1 Sm1 O6 138.24(6) . .
O1 Sm1 N11 83.94(6) . .
O6 Sm1 N11 120.87(6) . .
O1 Sm1 O2 79.18(6) . .
O6 Sm1 O2 78.49(6) . .
N11 Sm1 O2 71.49(6) . .
O1 Sm1 N3 139.69(6) . .
O6 Sm1 N3 73.83(6) . .
N11 Sm1 N3 98.90(7) . .
O2 Sm1 N3 140.05(6) . .
O1 Sm1 N10 80.25(6) . .
O6 Sm1 N10 89.03(6) . .
N11 Sm1 N10 147.61(7) . .
O2 Sm1 N10 131.75(6) . .
N3 Sm1 N10 76.32(7) . .
O1 Sm1 O5 145.35(6) . .
O6 Sm1 O5 51.09(6) . .
N11 Sm1 O5 71.00(6) . .
O2 Sm1 O5 70.51(6) . .
N3 Sm1 O5 69.73(6) . .
N10 Sm1 O5 132.93(6) . .
O1 Sm1 O3 72.00(6) . .
O6 Sm1 O3 66.59(6) . .
N11 Sm1 O3 119.18(6) . .
O2 Sm1 O3 49.87(6) . .
N3 Sm1 O3 134.99(6) . .
N10 Sm1 O3 82.30(6) . .
O5 Sm1 O3 99.33(6) . .
O1 Sm1 N13 73.28(6) . .
O6 Sm1 N13 145.85(6) . .
N11 Sm1 N13 64.41(7) . .
O2 Sm1 N13 129.61(6) . .
N3 Sm1 N13 72.03(7) . .
N10 Sm1 N13 83.96(7) . .
O5 Sm1 N13 114.02(6) . .
O3 Sm1 N13 144.30(6) . .
O1 Sm1 N2 152.17(6) . .
O6 Sm1 N2 25.69(6) . .
N11 Sm1 N2 96.26(6) . .
O2 Sm1 N2 74.58(6) . .
N3 Sm1 N2 67.93(6) . .
N10 Sm1 N2 110.77(6) . .
O5 Sm1 N2 25.52(6) . .
O3 Sm1 N2 83.94(6) . .
N13 Sm1 N2 131.76(6) . .
O1 Sm1 N1 74.18(6) . .
O6 Sm1 N1 70.77(6) . .
N11 Sm1 N1 95.26(6) . .
O2 Sm1 N1 24.79(6) . .
N3 Sm1 N1 144.31(7) . .
N10 Sm1 N1 107.21(7) . .
O5 Sm1 N1 84.44(6) . .
O3 Sm1 N1 25.08(6) . .
N13 Sm1 N1 143.07(6) . .
N2 Sm1 N1 78.10(6) . .
C19 Fe1 C30 89.32(10) . 2_666
C19 Fe1 C29 88.35(10) . .
C30 Fe1 C29 89.62(10) 2_666 .
C19 Fe1 N8 90.06(9) . .
C30 Fe1 N8 93.52(9) 2_666 .
C29 Fe1 N8 176.46(9) . .
C19 Fe1 N7 179.90(10) . .
C30 Fe1 N7 90.73(9) 2_666 .
C29 Fe1 N7 91.73(9) . .
N8 Fe1 N7 89.86(9) . .
C19 Fe1 N4 91.70(9) . .
C30 Fe1 N4 178.62(9) 2_666 .
C29 Fe1 N4 89.49(9) . .
N8 Fe1 N4 87.40(8) . .
N7 Fe1 N4 88.25(8) . .
O1 P1 C1 113.18(11) . .
O1 P1 C13 109.45(11) . .
C1 P1 C13 106.79(12) . .
O1 P1 C7 110.13(11) . .
C1 P1 C7 108.78(12) . .
C13 P1 C7 108.37(11) . .
P1 O1 Sm1 159.45(11) . .
N1 O2 Sm1 98.98(14) . .
N1 O3 Sm1 94.15(14) . .
N2 O5 Sm1 94.19(13) . .
N2 O6 Sm1 97.29(13) . .
O4 N1 O2 120.8(2) . .
O4 N1 O3 122.2(2) . .
O2 N1 O3 117.0(2) . .
O4 N1 Sm1 176.7(2) . .
O2 N1 Sm1 56.23(12) . .
O3 N1 Sm1 60.77(12) . .
O7 N2 O5 122.3(2) . .
O7 N2 O6 120.8(2) . .
O5 N2 O6 116.91(19) . .
O7 N2 Sm1 173.21(17) . .
O5 N2 Sm1 60.29(11) . .
O6 N2 Sm1 57.03(11) . .
C19 N3 Sm1 163.32(19) . .
C22 N4 N5 107.0(2) . .
C22 N4 Fe1 133.48(18) . .
N5 N4 Fe1 119.50(16) . .
C20 N5 N4 109.4(2) . .
C20 N5 B1 132.3(2) . .
N4 N5 B1 118.2(2) . .
C25 N6 N7 109.3(2) . .
C25 N6 B1 131.9(2) . .
N7 N6 B1 118.7(2) . .
C23 N7 N6 107.2(2) . .
C23 N7 Fe1 133.34(17) . .
N6 N7 Fe1 119.48(16) . .
C26 N8 N 106.7(2) . .
C26 N8 Fe1 133.65(18) . .
N N8 Fe1 118.92(15) . .
C30 N10 Sm1 163.20(19) . .
C31 N11 C33 107.1(2) . .
C31 N11 Sm1 119.57(16) . .
C33 N11 Sm1 132.50(17) . .
C31 N12 C32 106.4(2) . .
C35 N13 C34 117.0(2) . .
C35 N13 Sm1 124.39(17) . .
C34 N13 Sm1 118.00(16) . .
C28 N N8 109.0(2) . .
C28 N B1 131.2(2) . .
N8 N B1 119.3(2) . .
C6 C1 C2 119.3(2) . .
C6 C1 P1 119.8(2) . .
C2 C1 P1 120.6(2) . .
C3 C2 C1 119.3(3) . .
C3 C2 H2 120.3 . .
C1 C2 H2 120.3 . .
C4 C3 C2 120.8(3) . .
C4 C3 H3 119.6 . .
C2 C3 H3 119.6 . .
C3 C4 C5 120.2(3) . .
C3 C4 H4 119.9 . .
C5 C4 H4 119.9 . .
C6 C5 C4 119.7(3) . .
C6 C5 H5 120.1 . .
C4 C5 H5 120.1 . .
C5 C6 C1 120.5(3) . .
C5 C6 H6 119.7 . .
C1 C6 H6 119.7 . .
C12 C7 C8 119.4(2) . .
C12 C7 P1 122.5(2) . .
C8 C7 P1 118.02(19) . .
C9 C8 C7 120.1(2) . .
C9 C8 H8 120.0 . .
C7 C8 H8 120.0 . .
C10 C9 C8 119.9(2) . .
C10 C9 H9 120.0 . .
C8 C9 H9 120.0 . .
C11 C10 C9 120.5(2) . .
C11 C10 H10 119.8 . .
C9 C10 H10 119.8 . .
C10 C11 C12 120.0(3) . .
C10 C11 H11 120.0 . .
C12 C11 H11 120.0 . .
C11 C12 C7 120.1(3) . .
C11 C12 H12 120.0 . .
C7 C12 H12 120.0 . .
C14 C13 C18 119.8(2) . .
C14 C13 P1 118.52(19) . .
C18 C13 P1 121.7(2) . .
C13 C14 C15 120.2(2) . .
C13 C14 H14 119.9 . .
C15 C14 H14 119.9 . .
C16 C15 C14 119.8(3) . .
C16 C15 H15 120.1 . .
C14 C15 H15 120.1 . .
C17 C16 C15 120.2(2) . .
C17 C16 H16 119.9 . .
C15 C16 H16 119.9 . .
C16 C17 C18 120.5(3) . .
C16 C17 H17 119.8 . .
C18 C17 H17 119.8 . .
C17 C18 C13 119.5(3) . .
C17 C18 H18 120.2 . .
C13 C18 H18 120.2 . .
N3 C19 Fe1 175.9(2) . .
N5 C20 C21 108.5(2) . .
N5 C20 H20 125.8 . .
C21 C20 H20 125.8 . .
C20 C21 C22 105.4(2) . .
C20 C21 H21 127.3 . .
C22 C21 H21 127.3 . .
N4 C22 C21 109.8(2) . .
N4 C22 H22 125.1 . .
C21 C22 H22 125.1 . .
N7 C23 C24 109.7(2) . .
N7 C23 H23 125.1 . .
C24 C23 H23 125.1 . .
C25 C24 C23 105.0(2) . .
C25 C24 H24 127.5 . .
C23 C24 H24 127.5 . .
N6 C25 C24 108.8(2) . .
N6 C25 H25 125.6 . .
C24 C25 H25 125.6 . .
N8 C26 C27 110.3(2) . .
N8 C26 H26 124.9 . .
C27 C26 H26 124.9 . .
C28 C27 C26 105.1(2) . .
C28 C27 H27 127.4 . .
C26 C27 H27 127.4 . .
N C28 C27 108.9(2) . .
N C28 H28 125.6 . .
C27 C28 H28 125.6 . .
N9 C29 Fe1 176.8(2) . .
N10 C30 Fe1 177.2(2) . 2_666
N11 C31 N12 111.4(2) . .
N11 C31 C34 121.9(2) . .
N12 C31 C34 126.7(2) . .
C33 C32 N12 106.2(2) . .
C33 C32 H32 126.9 . .
N12 C32 H32 126.9 . .
N11 C33 C32 108.8(2) . .
N11 C33 H33 125.6 . .
C32 C33 H33 125.6 . .
N13 C34 C38 121.5(2) . .
N13 C34 C31 114.9(2) . .
C38 C34 C31 123.7(2) . .
N13 C35 C36 124.5(3) . .
N13 C35 H35 117.7 . .
C36 C35 H35 117.7 . .
C37 C36 C35 117.9(3) . .
C37 C36 H36 121.0 . .
C35 C36 H36 121.0 . .
C36 C37 C38 119.3(3) . .
C36 C37 H37 120.3 . .
C38 C37 H37 120.3 . .
C37 C38 C34 119.6(3) . .
C37 C38 H38 120.2 . .
C34 C38 H38 120.2 . .
N6 B1 N5 107.0(2) . .
N6 B1 N 108.2(2) . .
N5 B1 N 105.9(2) . .
N6 B1 H1 111.8 . .
N5 B1 H1 111.8 . .
N B1 H1 111.8 . .
N14 C39 C40 177.8(4) . .
C39 C40 H40A 109.5 . .
C39 C40 H40B 109.5 . .
H40A C40 H40B 109.5 . .
C39 C40 H40C 109.5 . .
H40A C40 H40C 109.5 . .
H40B C40 H40C 109.5 . .

loop_
_geom_bond_atom_site_label_1
_geom_bond_atom_site_label_2
_geom_bond_distance
_geom_bond_site_symmetry_2
Sm1 O1 2.3351(17) .
Sm1 O6 2.4696(17) .
Sm1 N11 2.500(2) .
Sm1 O2 2.5047(18) .
Sm1 N3 2.520(2) .
Sm1 N10 2.531(2) .
Sm1 O5 2.5430(17) .
Sm1 O3 2.6040(18) .
Sm1 N13 2.620(2) .
Sm1 N2 2.920(2) .
Sm1 N1 2.976(2) .
Fe1 C19 1.922(3) .
Fe1 C30 1.931(2) 2_666
Fe1 C29 1.932(3) .
Fe1 N8 1.967(2) .
Fe1 N7 1.974(2) .
Fe1 N4 1.987(2) .
P1 O1 1.5040(17) .
P1 C1 1.794(3) .
P1 C13 1.799(3) .
P1 C7 1.805(2) .
O2 N1 1.264(3) .
O3 N1 1.265(3) .
O4 N1 1.233(3) .
O5 N2 1.261(3) .
O6 N2 1.276(3) .
O7 N2 1.229(3) .
N3 C19 1.156(3) .
N4 C22 1.339(3) .
N4 N5 1.365(3) .
N5 C20 1.345(3) .
N5 B1 1.537(4) .
N6 C25 1.343(3) .
N6 N7 1.362(3) .
N6 B1 1.536(4) .
N7 C23 1.338(3) .
N8 C26 1.343(3) .
N8 N 1.367(3) .
N9 C29 1.155(3) .
N10 C30 1.154(3) .
N11 C31 1.323(3) .
N11 C33 1.370(3) .
N12 C31 1.355(3) .
N12 C32 1.396(4) .
N13 C35 1.336(3) .
N13 C34 1.353(3) .
N C28 1.343(3) .
N B1 1.537(3) .
C1 C6 1.396(4) .
C1 C2 1.405(4) .
C2 C3 1.389(4) .
C2 H2 0.9500 .
C3 C4 1.378(4) .
C3 H3 0.9500 .
C4 C5 1.387(4) .
C4 H4 0.9500 .
C5 C6 1.386(4) .
C5 H5 0.9500 .
C6 H6 0.9500 .
C7 C12 1.393(4) .
C7 C8 1.394(4) .
C8 C9 1.389(4) .
C8 H8 0.9500 .
C9 C10 1.383(4) .
C9 H9 0.9500 .
C10 C11 1.376(4) .
C10 H10 0.9500 .
C11 C12 1.390(4) .
C11 H11 0.9500 .
C12 H12 0.9500 .
C13 C14 1.391(4) .
C13 C18 1.402(4) .
C14 C15 1.393(4) .
C14 H14 0.9500 .
C15 C16 1.386(4) .
C15 H15 0.9500 .
C16 C17 1.386(4) .
C16 H16 0.9500 .
C17 C18 1.387(4) .
C17 H17 0.9500 .
C18 H18 0.9500 .
C20 C21 1.378(4) .
C20 H20 0.9500 .
C21 C22 1.392(4) .
C21 H21 0.9500 .
C22 H22 0.9500 .
C23 C24 1.396(4) .
C23 H23 0.9500 .
C24 C25 1.377(4) .
C24 H24 0.9500 .
C25 H25 0.9500 .
C26 C27 1.381(4) .
C26 H26 0.9500 .
C27 C28 1.378(4) .
C27 H27 0.9500 .
C28 H28 0.9500 .
C30 Fe1 1.931(2) 2_666
C31 C34 1.461(4) .
C32 C33 1.379(4) .
C32 H32 0.9500 .
C33 H33 0.9500 .
C34 C38 1.382(4) .
C35 C36 1.371(4) .
C35 H35 0.9500 .
C36 C37 1.365(4) .
C36 H36 0.9500 .
C37 C38 1.378(4) .
C37 H37 0.9500 .
C38 H38 0.9500 .
B1 H1 1.0000 .
N14 C39 1.139(5) .
C39 C40 1.468(6) .
C40 H40A 0.9800 .
C40 H40B 0.9800 .
C40 H40C 0.9800 .

loop_
_geom_torsion_atom_site_label_1
_geom_torsion_atom_site_label_2
_geom_torsion_atom_site_label_3
_geom_torsion_atom_site_label_4
_geom_torsion
C1 P1 O1 Sm1 25.9(3)
C13 P1 O1 Sm1 144.9(3)
C7 P1 O1 Sm1 -96.1(3)
Sm1 O2 N1 O4 178.4(2)
Sm1 O2 N1 O3 -0.2(2)
Sm1 O3 N1 O4 -178.4(3)
Sm1 O3 N1 O2 0.2(2)
Sm1 O5 N2 O7 172.7(2)
Sm1 O5 N2 O6 -7.1(2)
Sm1 O6 N2 O7 -172.41(19)
Sm1 O6 N2 O5 7.4(2)
C22 N4 N5 C20 0.2(3)
Fe1 N4 N5 C20 -179.52(16)
C22 N4 N5 B1 -176.5(2)
Fe1 N4 N5 B1 3.7(3)
C25 N6 N7 C23 0.1(3)
B1 N6 N7 C23 -176.2(2)
C25 N6 N7 Fe1 179.43(16)
B1 N6 N7 Fe1 3.1(3)
C26 N8 N C28 0.5(3)
Fe1 N8 N C28 -170.92(17)
C26 N8 N B1 174.0(2)
Fe1 N8 N B1 2.6(3)
O1 P1 C1 C6 92.3(2)
C13 P1 C1 C6 -28.2(2)
C7 P1 C1 C6 -144.9(2)
O1 P1 C1 C2 -82.5(2)
C13 P1 C1 C2 157.0(2)
C7 P1 C1 C2 40.3(2)
C6 C1 C2 C3 1.3(4)
P1 C1 C2 C3 176.1(2)
C1 C2 C3 C4 0.6(4)
C2 C3 C4 C5 -1.7(4)
C3 C4 C5 C6 1.0(4)
C4 C5 C6 C1 0.8(4)
C2 C1 C6 C5 -2.0(4)
P1 C1 C6 C5 -176.8(2)
O1 P1 C7 C12 155.6(2)
C1 P1 C7 C12 31.0(3)
C13 P1 C7 C12 -84.7(2)
O1 P1 C7 C8 -27.2(2)
C1 P1 C7 C8 -151.8(2)
C13 P1 C7 C8 92.5(2)
C12 C7 C8 C9 -0.1(4)
P1 C7 C8 C9 -177.4(2)
C7 C8 C9 C10 -0.8(4)
C8 C9 C10 C11 0.9(4)
C9 C10 C11 C12 -0.2(4)
C10 C11 C12 C7 -0.7(5)
C8 C7 C12 C11 0.8(4)
P1 C7 C12 C11 178.0(2)
O1 P1 C13 C14 8.0(2)
C1 P1 C13 C14 130.9(2)
C7 P1 C13 C14 -112.1(2)
O1 P1 C13 C18 -171.0(2)
C1 P1 C13 C18 -48.2(2)
C7 P1 C13 C18 68.9(2)
C18 C13 C14 C15 1.5(4)
P1 C13 C14 C15 -177.5(2)
C13 C14 C15 C16 -0.2(4)
C14 C15 C16 C17 -1.1(4)
C15 C16 C17 C18 1.0(4)
C16 C17 C18 C13 0.4(4)
C14 C13 C18 C17 -1.7(4)
P1 C13 C18 C17 177.35(19)
N4 N5 C20 C21 -0.3(3)
B1 N5 C20 C21 175.8(2)
N5 C20 C21 C22 0.3(3)
N5 N4 C22 C21 0.0(3)
Fe1 N4 C22 C21 179.63(18)
C20 C21 C22 N4 -0.1(3)
N6 N7 C23 C24 -0.3(3)
Fe1 N7 C23 C24 -179.52(18)
N7 C23 C24 C25 0.4(3)
N7 N6 C25 C24 0.2(3)
B1 N6 C25 C24 175.8(2)
C23 C24 C25 N6 -0.3(3)
N N8 C26 C27 -0.4(3)
Fe1 N8 C26 C27 169.26(19)
N8 C26 C27 C28 0.1(3)
N8 N C28 C27 -0.5(3)
B1 N C28 C27 -173.0(3)
C26 C27 C28 N 0.2(3)
C33 N11 C31 N12 -0.1(3)
Sm1 N11 C31 N12 170.65(16)
C33 N11 C31 C34 179.3(2)
Sm1 N11 C31 C34 -10.0(3)
C32 N12 C31 N11 0.0(3)
C32 N12 C31 C34 -179.3(2)
C31 N12 C32 C33 0.1(3)
C31 N11 C33 C32 0.1(3)
Sm1 N11 C33 C32 -168.92(18)
N12 C32 C33 N11 -0.1(3)
C35 N13 C34 C38 -0.8(3)
Sm1 N13 C34 C38 -172.29(18)
C35 N13 C34 C31 179.4(2)
Sm1 N13 C34 C31 7.9(3)
N11 C31 C34 N13 1.1(3)
N12 C31 C34 N13 -179.7(2)
N11 C31 C34 C38 -178.8(2)
N12 C31 C34 C38 0.4(4)
C34 N13 C35 C36 -2.6(4)
Sm1 N13 C35 C36 168.3(2)
N13 C35 C36 C37 3.8(4)
C35 C36 C37 C38 -1.6(4)
C36 C37 C38 C34 -1.5(4)
N13 C34 C38 C37 2.8(4)
C31 C34 C38 C37 -177.4(2)
C25 N6 B1 N5 -119.3(3)
N7 N6 B1 N5 56.0(3)
C25 N6 B1 N 127.0(3)
N7 N6 B1 N -57.7(3)
C20 N5 B1 N6 124.4(3)
N4 N5 B1 N6 -59.8(3)
C20 N5 B1 N -120.3(3)
N4 N5 B1 N 55.5(3)
C28 N B1 N6 -133.7(3)
N8 N B1 N6 54.5(3)
C28 N B1 N5 111.9(3)
N8 N B1 N5 -59.9(3)
